data_4131458
loop_
_publ_author_name
'Elsby, Matthew R.'
'Johnson, Samuel A.'

_publ_section_title
;
 Nickel-Catalyzed C-H Silylation of Arenes with Vinylsilanes: Rapid and
 Reversible \b-Si Elimination.
;
_journal_issue 27
_journal_name_full 'Journal of the American Chemical Society'
_journal_page_first 9401
_journal_page_last 9407
_journal_paper_doi 10.1021/jacs.7b05574
_journal_volume 139
_journal_year 2017
_chemical_compound_source synthesized
_chemical_formula_moiety 'C23  H44  N4  Si1  Ni1'
_chemical_formula_sum 'C23 H44 N4 Ni Si'
_chemical_formula_weight 463.42
_space_group_IT_number 2
_space_group_name_Hall '-P 1'
_space_group_name_H-M_alt 'P -1'
_symmetry_cell_setting triclinic
_symmetry_Int_Tables_number 2
_symmetry_space_group_name_Hall '-P 1'
_symmetry_space_group_name_H-M 'P -1'
_atom_sites_solution_hydrogens mixed
_atom_sites_solution_primary iterative
_atom_sites_solution_secondary iterative
_audit_creation_date 2016-04-08T14:38:05-00:00
_audit_creation_method 'WinGX routine CIF_UPDATE'
_cell_angle_alpha 72.690(2)
_cell_angle_beta 88.651(2)
_cell_angle_gamma 80.555(2)
_cell_formula_units_Z 4
_cell_length_a 9.3283(7)
_cell_length_b 17.1662(13)
_cell_length_c 18.2968(14)
_cell_measurement_reflns_used 9932
_cell_measurement_temperature 293(2)
_cell_measurement_theta_max 27.56
_cell_measurement_theta_min 2.96
_cell_measurement_wavelength 0.71073
_cell_volume 2758.3(4)
_computing_cell_refinement 'Bruker SAINT'
_computing_data_collection 'Bruker APEX2'
_computing_data_reduction 'Bruker SAINT'
_computing_molecular_graphics 'Bruker SHELXTL'
_computing_publication_material 'Bruker SHELXTL'
_computing_structure_refinement 'SHELXL-2014/7 (Sheldrick, 2014)'
_computing_structure_solution 'SHELXS-97 (Sheldrick 2008)'
_diffrn_ambient_temperature 293(2)
_diffrn_measured_fraction_theta_full 0.999
_diffrn_measured_fraction_theta_max 0.999
_diffrn_measurement_device_type 'Bruker APEX-II CCD'
_diffrn_measurement_method '\f and \w scans'
_diffrn_radiation_probe x-ray
_diffrn_radiation_type MoK\a
_diffrn_radiation_wavelength 0.71073
_diffrn_reflns_av_R_equivalents 0.0797
_diffrn_reflns_av_unetI/netI 0.0627
_diffrn_reflns_Laue_measured_fraction_full 0.999
_diffrn_reflns_Laue_measured_fraction_max 0.999
_diffrn_reflns_limit_h_max 12
_diffrn_reflns_limit_h_min -12
_diffrn_reflns_limit_k_max 22
_diffrn_reflns_limit_k_min -22
_diffrn_reflns_limit_l_max 23
_diffrn_reflns_limit_l_min -23
_diffrn_reflns_number 93942
_diffrn_reflns_point_group_measured_fraction_full 0.999
_diffrn_reflns_point_group_measured_fraction_max 0.999
_diffrn_reflns_theta_full 27.5
_diffrn_reflns_theta_max 27.5
_diffrn_reflns_theta_min 2.88
_diffrn_standards_number 0
_exptl_absorpt_coefficient_mu 0.761
_exptl_absorpt_correction_T_max 0.9281
_exptl_absorpt_correction_T_min 0.8509
_exptl_absorpt_correction_type multi-scan
_exptl_crystal_colour yellow
_exptl_crystal_density_diffrn 1.116
_exptl_crystal_density_method 'not measured'
_exptl_crystal_description block
_exptl_crystal_F_000 1008
_exptl_crystal_size_max 0.26
_exptl_crystal_size_mid 0.15
_exptl_crystal_size_min 0.1
_refine_diff_density_max 0.35
_refine_diff_density_min -0.354
_refine_diff_density_rms 0.069
_refine_ls_extinction_method none
_refine_ls_goodness_of_fit_ref 1.034
_refine_ls_hydrogen_treatment mixed
_refine_ls_matrix_type full
_refine_ls_number_constraints 0
_refine_ls_number_parameters 569
_refine_ls_number_reflns 12645
_refine_ls_number_restraints 0
_refine_ls_restrained_S_all 1.034
_refine_ls_R_factor_all 0.0901
_refine_ls_R_factor_gt 0.0492
_refine_ls_shift/su_max 0.002
_refine_ls_shift/su_mean 0
_refine_ls_structure_factor_coef Fsqd
_refine_ls_weighting_details 'w=1/[\s^2^(Fo^2^)+(0.0207P)^2^+2.6126P] where P=(Fo^2^+2Fc^2^)/3'
_refine_ls_weighting_scheme calc
_refine_ls_wR_factor_gt 0.0784
_refine_ls_wR_factor_ref 0.0889
_reflns_Friedel_coverage 0
_reflns_number_gt 8858
_reflns_number_total 12645
_reflns_threshold_expression 'I > 2\s(I)'
_cod_data_source_file ja7b05574_si_004.cif
_cod_data_source_block shelx
_cod_database_code 4131458

loop_
_symmetry_equiv_pos_as_xyz
'x, y, z'
'-x, -y, -z'

loop_
_atom_site_label
_atom_site_type_symbol
_atom_site_fract_x
_atom_site_fract_y
_atom_site_fract_z
_atom_site_U_iso_or_equiv
_atom_site_adp_type
_atom_site_occupancy
_atom_site_site_symmetry_order
_atom_site_calc_flag
_atom_site_refinement_flags_posn
_atom_site_refinement_flags_adp
Ni1 Ni 0.39056(3) 0.01930(2) 0.29651(2) 0.01806(8) Uani 1 1 d . .
Ni2 Ni 0.15061(3) 0.50253(2) 0.21526(2) 0.01912(8) Uani 1 1 d . .
C1 C 0.3233(3) -0.05932(15) 0.38668(15) 0.0232(5) Uani 1 1 d . .
C2 C 0.2128(3) 0.01046(16) 0.35332(15) 0.0245(6) Uani 1 1 d . .
C3 C 0.3388(3) 0.12089(14) 0.21908(14) 0.0239(5) Uani 1 1 d . .
C4 C 0.5896(2) -0.02184(13) 0.28608(13) 0.0190(5) Uani 1 1 d . .
C5 C 0.2198(4) 0.22462(19) 0.1219(2) 0.0690(12) Uani 1 1 d . .
H5 H 0.1547 0.2528 0.0812 0.083 Uiso 1 1 calc R U
C6 C 0.3168(4) 0.25641(18) 0.1509(2) 0.0683(12) Uani 1 1 d . .
H6 H 0.3323 0.311 0.1348 0.082 Uiso 1 1 calc R U
C7 C 0.8010(3) -0.07836(15) 0.24385(15) 0.0300(6) Uani 1 1 d . .
H7 H 0.8662 -0.1006 0.2132 0.036 Uiso 1 1 calc R U
C8 C 0.8318(3) -0.06699(15) 0.30999(15) 0.0291(6) Uani 1 1 d . .
H8 H 0.9225 -0.08 0.3346 0.035 Uiso 1 1 calc R U
C9 C 0.1456(3) 0.08494(17) 0.14901(16) 0.0385(7) Uani 1 1 d . .
H9 H 0.1738 0.0317 0.1883 0.046 Uiso 1 1 calc R U
C10 C -0.0137(3) 0.11344(19) 0.15802(19) 0.0504(8) Uani 1 1 d . .
H10A H -0.0285 0.1207 0.2078 0.076 Uiso 1 1 calc R U
H10B H -0.0684 0.0727 0.1525 0.076 Uiso 1 1 calc R U
H10C H -0.0455 0.165 0.1195 0.076 Uiso 1 1 calc R U
C11 C 0.1773(4) 0.0708(2) 0.07177(18) 0.0600(10) Uani 1 1 d . .
H11A H 0.1478 0.1216 0.0318 0.09 Uiso 1 1 calc R U
H11B H 0.1246 0.0294 0.0659 0.09 Uiso 1 1 calc R U
H11C H 0.2797 0.0526 0.0688 0.09 Uiso 1 1 calc R U
C12 C 0.5097(3) 0.19942(15) 0.25626(16) 0.0296(6) Uani 1 1 d . .
H12 H 0.553 0.143 0.2854 0.036 Uiso 1 1 calc R U
C13 C 0.4579(4) 0.2448(2) 0.3131(2) 0.0670(11) Uani 1 1 d . .
H13A H 0.4143 0.3004 0.2863 0.101 Uiso 1 1 calc R U
H13B H 0.5389 0.2458 0.344 0.101 Uiso 1 1 calc R U
H13C H 0.3875 0.2172 0.3453 0.101 Uiso 1 1 calc R U
C14 C 0.6253(4) 0.2374(3) 0.2064(2) 0.0683(11) Uani 1 1 d . .
H14A H 0.6526 0.208 0.1697 0.102 Uiso 1 1 calc R U
H14B H 0.7088 0.2341 0.2376 0.102 Uiso 1 1 calc R U
H14C H 0.5887 0.2943 0.1801 0.102 Uiso 1 1 calc R U
C15 C 0.5763(3) -0.04590(16) 0.15910(14) 0.0305(6) Uani 1 1 d . .
H15 H 0.4723 -0.0317 0.1671 0.037 Uiso 1 1 calc R U
C16 C 0.6000(4) -0.12850(19) 0.14245(19) 0.0510(8) Uani 1 1 d . .
H16A H 0.6999 -0.1421 0.1303 0.077 Uiso 1 1 calc R U
H16B H 0.5386 -0.125 0.0998 0.077 Uiso 1 1 calc R U
H16C H 0.5764 -0.1706 0.1867 0.077 Uiso 1 1 calc R U
C17 C 0.6182(4) 0.0233(2) 0.09311(16) 0.0508(8) Uani 1 1 d . .
H17A H 0.6004 0.0742 0.1061 0.076 Uiso 1 1 calc R U
H17B H 0.5613 0.029 0.0482 0.076 Uiso 1 1 calc R U
H17C H 0.7195 0.0105 0.0832 0.076 Uiso 1 1 calc R U
C18 C 0.6903(3) -0.01135(15) 0.40754(14) 0.0248(5) Uani 1 1 d . .
H18 H 0.5913 0.0179 0.4089 0.03 Uiso 1 1 calc R U
C19 C 0.7948(3) 0.04709(17) 0.41083(16) 0.0365(7) Uani 1 1 d . .
H19A H 0.893 0.0196 0.4108 0.055 Uiso 1 1 calc R U
H19B H 0.7797 0.0632 0.4567 0.055 Uiso 1 1 calc R U
H19C H 0.7774 0.0953 0.367 0.055 Uiso 1 1 calc R U
C20 C 0.7111(3) -0.08888(17) 0.47529(15) 0.0392(7) Uani 1 1 d . .
H20A H 0.6456 -0.1246 0.4699 0.059 Uiso 1 1 calc R U
H20B H 0.6915 -0.0742 0.5217 0.059 Uiso 1 1 calc R U
H20C H 0.8095 -0.117 0.4773 0.059 Uiso 1 1 calc R U
C21 C 0.5004(3) -0.22586(17) 0.3819(2) 0.0520(9) Uani 1 1 d . .
H21A H 0.5617 -0.1964 0.3445 0.078 Uiso 1 1 calc R U
H21B H 0.4915 -0.2768 0.3721 0.078 Uiso 1 1 calc R U
H21C H 0.5423 -0.2376 0.4322 0.078 Uiso 1 1 calc R U
C22 C 0.2284(3) -0.15007(17) 0.28154(17) 0.0385(7) Uani 1 1 d . .
H22A H 0.1389 -0.1117 0.2747 0.058 Uiso 1 1 calc R U
H22B H 0.2089 -0.2029 0.2805 0.058 Uiso 1 1 calc R U
H22C H 0.2926 -0.13 0.241 0.058 Uiso 1 1 calc R U
C23 C 0.2050(4) -0.22170(19) 0.45259(19) 0.0550(9) Uani 1 1 d . .
H23A H 0.2493 -0.2305 0.5018 0.083 Uiso 1 1 calc R U
H23B H 0.2011 -0.2742 0.4447 0.083 Uiso 1 1 calc R U
H23C H 0.1083 -0.1915 0.4505 0.083 Uiso 1 1 calc R U
C24 C 0.2352(3) 0.55919(17) 0.11897(16) 0.0322(6) Uani 1 1 d . .
C25 C 0.3372(3) 0.49265(17) 0.16612(17) 0.0329(6) Uani 1 1 d . .
C26 C 0.1742(2) 0.42459(14) 0.31432(14) 0.0223(5) Uani 1 1 d . .
C27 C -0.0483(3) 0.55097(14) 0.21154(13) 0.0227(5) Uani 1 1 d . .
C28 C 0.2393(3) 0.36270(16) 0.43986(15) 0.0350(7) Uani 1 1 d . .
H28 H 0.2844 0.3518 0.4875 0.042 Uiso 1 1 calc R U
C29 C 0.1454(3) 0.32017(16) 0.42158(15) 0.0359(7) Uani 1 1 d . .
H29 H 0.1123 0.2742 0.4541 0.043 Uiso 1 1 calc R U
C30 C -0.2648(3) 0.61992(17) 0.23690(16) 0.0359(7) Uani 1 1 d . .
H30 H -0.3331 0.6503 0.26 0.043 Uiso 1 1 calc R U
C31 C -0.2892(3) 0.59157(18) 0.17822(16) 0.0370(7) Uani 1 1 d . .
H31 H -0.3775 0.5989 0.1525 0.044 Uiso 1 1 calc R U
C32 C 0.3554(3) 0.48518(16) 0.36849(15) 0.0296(6) Uani 1 1 d . .
H32 H 0.3376 0.5263 0.318 0.036 Uiso 1 1 calc R U
C33 C 0.3249(3) 0.53114(18) 0.42817(17) 0.0438(7) Uani 1 1 d . .
H33A H 0.2241 0.5556 0.4248 0.066 Uiso 1 1 calc R U
H33B H 0.384 0.5737 0.419 0.066 Uiso 1 1 calc R U
H33C H 0.3474 0.4931 0.4784 0.066 Uiso 1 1 calc R U
C34 C 0.5113(3) 0.4436(2) 0.3721(2) 0.0504(8) Uani 1 1 d . .
H34A H 0.5326 0.4031 0.4213 0.076 Uiso 1 1 calc R U
H34B H 0.5741 0.4842 0.3648 0.076 Uiso 1 1 calc R U
H34C H 0.5267 0.4169 0.3327 0.076 Uiso 1 1 calc R U
C35 C 0.0014(3) 0.33281(15) 0.30280(16) 0.0297(6) Uani 1 1 d . .
H35 H 0.0097 0.3615 0.2483 0.036 Uiso 1 1 calc R U
C36 C 0.0345(3) 0.23999(18) 0.3138(2) 0.0569(10) Uani 1 1 d . .
H36A H 0.1331 0.2253 0.3002 0.085 Uiso 1 1 calc R U
H36B H -0.0303 0.2257 0.2817 0.085 Uiso 1 1 calc R U
H36C H 0.0215 0.2105 0.3664 0.085 Uiso 1 1 calc R U
C37 C -0.1513(3) 0.35889(17) 0.32587(17) 0.0395(7) Uani 1 1 d . .
H37A H -0.1618 0.3318 0.3793 0.059 Uiso 1 1 calc R U
H37B H -0.2196 0.3437 0.2963 0.059 Uiso 1 1 calc R U
H37C H -0.1696 0.4177 0.3166 0.059 Uiso 1 1 calc R U
C38 C -0.0482(3) 0.60944(15) 0.32083(15) 0.0289(6) Uani 1 1 d . .
H38 H 0.0568 0.592 0.3181 0.035 Uiso 1 1 calc R U
C39 C -0.0743(3) 0.70102(18) 0.3146(2) 0.0515(9) Uani 1 1 d . .
H39A H -0.0438 0.7319 0.2655 0.077 Uiso 1 1 calc R U
H39B H -0.0196 0.7099 0.3544 0.077 Uiso 1 1 calc R U
H39C H -0.1759 0.719 0.3199 0.077 Uiso 1 1 calc R U
C40 C -0.0981(3) 0.55664(19) 0.39590(16) 0.0446(8) Uani 1 1 d . .
H40A H -0.2018 0.5697 0.3984 0.067 Uiso 1 1 calc R U
H40B H -0.0531 0.5675 0.4377 0.067 Uiso 1 1 calc R U
H40C H -0.071 0.4992 0.3992 0.067 Uiso 1 1 calc R U
C41 C -0.1365(3) 0.51185(16) 0.10160(14) 0.0306(6) Uani 1 1 d . .
H41 H -0.0361 0.4827 0.1059 0.037 Uiso 1 1 calc R U
C42 C -0.1556(3) 0.57765(19) 0.02454(16) 0.0462(8) Uani 1 1 d . .
H42A H -0.2526 0.6082 0.0192 0.069 Uiso 1 1 calc R U
H42B H -0.1391 0.5519 -0.0155 0.069 Uiso 1 1 calc R U
H42C H -0.0871 0.6146 0.021 0.069 Uiso 1 1 calc R U
C43 C -0.2364(4) 0.4485(2) 0.10874(18) 0.0517(9) Uani 1 1 d . .
H43A H -0.2232 0.4087 0.1586 0.078 Uiso 1 1 calc R U
H43B H -0.2136 0.4208 0.0704 0.078 Uiso 1 1 calc R U
H43C H -0.3357 0.4759 0.1017 0.078 Uiso 1 1 calc R U
C44 C 0.0608(4) 0.7346(2) 0.0843(2) 0.0721(12) Uani 1 1 d . .
H44A H 0.0228 0.7328 0.0366 0.108 Uiso 1 1 calc R U
H44B H 0.0697 0.7906 0.0807 0.108 Uiso 1 1 calc R U
H44C H -0.0038 0.7146 0.1246 0.108 Uiso 1 1 calc R U
C45 C 0.3619(4) 0.7106(2) 0.02377(19) 0.0682(11) Uani 1 1 d . .
H45A H 0.4566 0.6771 0.0314 0.102 Uiso 1 1 calc R U
H45B H 0.3705 0.7663 0.0213 0.102 Uiso 1 1 calc R U
H45C H 0.3188 0.7102 -0.0232 0.102 Uiso 1 1 calc R U
C46 C 0.3214(3) 0.68190(18) 0.19246(18) 0.0438(8) Uani 1 1 d . .
H46A H 0.2518 0.6738 0.2324 0.066 Uiso 1 1 calc R U
H46B H 0.3437 0.7369 0.1808 0.066 Uiso 1 1 calc R U
H46C H 0.4085 0.6424 0.2091 0.066 Uiso 1 1 calc R U
N1 N 0.2331(2) 0.14221(13) 0.16293(13) 0.0371(6) Uani 1 1 d . .
N2 N 0.3902(2) 0.19314(12) 0.20952(13) 0.0345(6) Uani 1 1 d . .
N3 N 0.6539(2) -0.05087(12) 0.22915(11) 0.0227(4) Uani 1 1 d . .
N4 N 0.7037(2) -0.03219(12) 0.33527(11) 0.0217(4) Uani 1 1 d . .
N5 N 0.2567(2) 0.42592(12) 0.37484(12) 0.0259(5) Uani 1 1 d . .
N6 N 0.1068(2) 0.35727(12) 0.34520(12) 0.0253(5) Uani 1 1 d . .
N7 N -0.1188(2) 0.59538(12) 0.25649(12) 0.0249(5) Uani 1 1 d . .
N8 N -0.1578(2) 0.54947(13) 0.16347(12) 0.0266(5) Uani 1 1 d . .
Si1 Si 0.31563(8) -0.16097(4) 0.37565(5) 0.03077(18) Uani 1 1 d . .
Si2 Si 0.24427(9) 0.66778(5) 0.10572(5) 0.03664(19) Uani 1 1 d . .
H24B H 0.418(3) 0.5079(17) 0.1927(16) 0.043(8) Uiso 1 1 d . .
H2B H 0.127(3) 0.0039(15) 0.3251(14) 0.030(7) Uiso 1 1 d . .
H2A H 0.187(3) 0.0520(16) 0.3780(15) 0.033(7) Uiso 1 1 d . .
H24 H 0.195(3) 0.5459(16) 0.0793(16) 0.036(8) Uiso 1 1 d . .
H1 H 0.375(3) -0.0597(15) 0.4307(15) 0.031(7) Uiso 1 1 d . .
H24A H 0.363(3) 0.441(2) 0.1514(17) 0.061(10) Uiso 1 1 d . .

loop_
_atom_site_aniso_label
_atom_site_aniso_U_11
_atom_site_aniso_U_22
_atom_site_aniso_U_33
_atom_site_aniso_U_23
_atom_site_aniso_U_13
_atom_site_aniso_U_12
Ni1 0.01772(17) 0.01519(15) 0.02027(17) -0.00426(13) -0.00216(13) -0.00139(12)
Ni2 0.01776(17) 0.01953(16) 0.01959(17) -0.00492(13) 0.00214(13) -0.00362(12)
C1 0.0204(13) 0.0246(13) 0.0233(14) -0.0051(11) 0.0001(11) -0.0035(10)
C2 0.0210(14) 0.0261(14) 0.0286(14) -0.0120(12) -0.0004(11) -0.0026(11)
C3 0.0216(13) 0.0218(12) 0.0262(14) -0.0035(11) -0.0050(11) -0.0036(10)
C4 0.0224(13) 0.0155(11) 0.0182(12) -0.0030(10) -0.0009(10) -0.0042(10)
C5 0.075(3) 0.0369(18) 0.074(3) 0.0273(17) -0.052(2) -0.0232(17)
C6 0.073(2) 0.0250(16) 0.085(3) 0.0270(17) -0.050(2) -0.0199(16)
C7 0.0243(14) 0.0310(14) 0.0361(16) -0.0149(12) 0.0057(12) 0.0001(11)
C8 0.0170(13) 0.0339(14) 0.0350(16) -0.0112(12) -0.0014(11) 0.0020(11)
C9 0.0452(18) 0.0286(15) 0.0379(17) -0.0010(13) -0.0213(14) -0.0087(13)
C10 0.047(2) 0.0422(18) 0.062(2) -0.0103(16) -0.0156(16) -0.0140(15)
C11 0.063(2) 0.068(2) 0.047(2) -0.0179(18) -0.0198(18) 0.0009(19)
C12 0.0225(14) 0.0218(13) 0.0438(17) -0.0075(12) -0.0074(12) -0.0044(11)
C13 0.039(2) 0.095(3) 0.080(3) -0.052(2) -0.0052(18) 0.0028(19)
C14 0.045(2) 0.106(3) 0.061(2) -0.022(2) 0.0033(18) -0.040(2)
C15 0.0340(15) 0.0375(15) 0.0246(14) -0.0142(12) -0.0020(12) -0.0092(12)
C16 0.061(2) 0.053(2) 0.052(2) -0.0334(17) -0.0031(17) -0.0116(17)
C17 0.067(2) 0.061(2) 0.0257(16) -0.0088(15) -0.0046(15) -0.0221(18)
C18 0.0218(13) 0.0301(14) 0.0234(13) -0.0096(11) -0.0017(11) -0.0033(11)
C19 0.0355(16) 0.0460(17) 0.0355(16) -0.0204(14) 0.0032(13) -0.0125(13)
C20 0.0494(19) 0.0407(17) 0.0242(15) -0.0024(13) -0.0067(13) -0.0107(14)
C21 0.0448(19) 0.0236(15) 0.080(3) -0.0072(16) -0.0041(17) 0.0020(13)
C22 0.0367(17) 0.0328(15) 0.057(2) -0.0273(15) 0.0093(14) -0.0115(13)
C23 0.064(2) 0.0378(18) 0.060(2) -0.0018(16) 0.0137(18) -0.0245(16)
C24 0.0368(17) 0.0378(16) 0.0254(15) -0.0103(13) 0.0086(13) -0.0151(13)
C25 0.0313(16) 0.0306(15) 0.0401(17) -0.0149(13) 0.0137(13) -0.0086(13)
C26 0.0157(12) 0.0215(12) 0.0303(14) -0.0105(11) 0.0041(10) 0.0001(10)
C27 0.0256(14) 0.0198(12) 0.0209(13) -0.0021(10) 0.0011(11) -0.0064(10)
C28 0.0380(17) 0.0343(15) 0.0250(15) -0.0002(12) -0.0054(12) 0.0000(13)
C29 0.0413(17) 0.0239(14) 0.0316(16) 0.0056(12) 0.0009(13) -0.0007(12)
C30 0.0201(14) 0.0413(16) 0.0451(18) -0.0150(14) -0.0003(12) 0.0029(12)
C31 0.0190(14) 0.0508(18) 0.0392(17) -0.0128(14) -0.0050(12) -0.0008(13)
C32 0.0274(14) 0.0315(14) 0.0300(15) -0.0070(12) -0.0053(11) -0.0083(11)
C33 0.0395(18) 0.0503(18) 0.0493(19) -0.0247(16) -0.0044(15) -0.0096(14)
C34 0.0284(17) 0.060(2) 0.069(2) -0.0281(18) 0.0028(16) -0.0065(15)
C35 0.0276(15) 0.0253(13) 0.0372(16) -0.0103(12) 0.0064(12) -0.0065(11)
C36 0.0412(19) 0.0373(18) 0.100(3) -0.0326(19) 0.0017(19) -0.0062(15)
C37 0.0300(16) 0.0393(16) 0.0477(18) -0.0098(14) 0.0065(13) -0.0079(13)
C38 0.0244(14) 0.0321(14) 0.0347(15) -0.0177(12) 0.0002(12) -0.0028(11)
C39 0.0413(19) 0.0413(18) 0.081(3) -0.0349(18) -0.0043(17) -0.0016(14)
C40 0.0489(19) 0.057(2) 0.0312(16) -0.0191(15) 0.0016(14) -0.0077(16)
C41 0.0304(15) 0.0387(15) 0.0245(14) -0.0089(12) 0.0015(12) -0.0117(12)
C42 0.050(2) 0.0541(19) 0.0303(16) -0.0062(15) -0.0017(14) -0.0077(16)
C43 0.065(2) 0.065(2) 0.0384(18) -0.0225(17) 0.0072(16) -0.0383(18)
C44 0.056(2) 0.0405(19) 0.097(3) 0.016(2) -0.016(2) -0.0066(17)
C45 0.085(3) 0.063(2) 0.051(2) 0.0056(18) 0.009(2) -0.040(2)
C46 0.0406(18) 0.0378(16) 0.060(2) -0.0219(15) 0.0107(15) -0.0124(14)
N1 0.0414(14) 0.0245(12) 0.0370(14) 0.0080(10) -0.0216(11) -0.0106(10)
N2 0.0340(13) 0.0199(11) 0.0433(14) 0.0038(10) -0.0150(11) -0.0094(10)
N3 0.0230(11) 0.0234(11) 0.0228(11) -0.0085(9) 0.0001(9) -0.0034(9)
N4 0.0192(11) 0.0233(10) 0.0220(11) -0.0073(9) -0.0007(9) -0.0007(8)
N5 0.0238(11) 0.0250(11) 0.0252(12) -0.0031(9) -0.0018(9) -0.0017(9)
N6 0.0249(12) 0.0194(10) 0.0283(12) -0.0029(9) 0.0017(9) -0.0022(9)
N7 0.0186(11) 0.0262(11) 0.0279(12) -0.0068(9) -0.0014(9) 0.0001(9)
N8 0.0198(11) 0.0353(12) 0.0244(12) -0.0072(10) -0.0010(9) -0.0066(9)
Si1 0.0289(4) 0.0197(4) 0.0409(5) -0.0044(3) 0.0057(3) -0.0055(3)
Si2 0.0382(5) 0.0297(4) 0.0361(5) 0.0025(3) 0.0004(4) -0.0118(3)

loop_
_atom_type_symbol
_atom_type_description
_atom_type_scat_dispersion_real
_atom_type_scat_dispersion_imag
_atom_type_scat_source
C C 0.0033 0.0016 'International Tables Vol C Tables 4.2.6.8 and 6.1.1.4'
H H 0 0 'International Tables Vol C Tables 4.2.6.8 and 6.1.1.4'
N N 0.0061 0.0033 'International Tables Vol C Tables 4.2.6.8 and 6.1.1.4'
Si Si 0.0817 0.0704 'International Tables Vol C Tables 4.2.6.8 and 6.1.1.4'
Ni Ni 0.3393 1.1124 'International Tables Vol C Tables 4.2.6.8 and 6.1.1.4'

loop_
_geom_angle_atom_site_label_1
_geom_angle_atom_site_label_2
_geom_angle_atom_site_label_3
_geom_angle
C3 Ni1 C4 108.37(10)
C3 Ni1 C2 101.85(11)
C4 Ni1 C2 149.61(10)
C3 Ni1 C1 145.04(10)
C4 Ni1 C1 106.52(10)
C2 Ni1 C1 43.19(10)
C26 Ni2 C27 102.99(10)
C26 Ni2 C25 106.88(11)
C27 Ni2 C25 150.10(11)
C26 Ni2 C24 149.63(11)
C27 Ni2 C24 107.26(11)
C25 Ni2 C24 43.01(12)
C2 C1 Si1 121.2(2)
C2 C1 Ni1 67.64(14)
Si1 C1 Ni1 114.52(13)
C2 C1 H1 118.0(15)
Si1 C1 H1 115.5(15)
Ni1 C1 H1 109.3(15)
C1 C2 Ni1 69.17(14)
C1 C2 H2B 120.4(14)
Ni1 C2 H2B 115.8(14)
C1 C2 H2A 120.0(16)
Ni1 C2 H2A 113.8(15)
H2B C2 H2A 111(2)
N2 C3 N1 102.9(2)
N2 C3 Ni1 128.12(18)
N1 C3 Ni1 128.78(18)
N4 C4 N3 102.59(19)
N4 C4 Ni1 128.29(17)
N3 C4 Ni1 129.09(17)
C6 C5 N1 107.3(3)
C6 C5 H5 126.3
N1 C5 H5 126.3
C5 C6 N2 106.9(3)
C5 C6 H6 126.5
N2 C6 H6 126.5
C8 C7 N3 107.0(2)
C8 C7 H7 126.5
N3 C7 H7 126.5
C7 C8 N4 107.0(2)
C7 C8 H8 126.5
N4 C8 H8 126.5
N1 C9 C10 111.0(2)
N1 C9 C11 111.2(3)
C10 C9 C11 112.5(2)
N1 C9 H9 107.3
C10 C9 H9 107.3
C11 C9 H9 107.3
C9 C10 H10A 109.5
C9 C10 H10B 109.5
H10A C10 H10B 109.5
C9 C10 H10C 109.5
H10A C10 H10C 109.5
H10B C10 H10C 109.5
C9 C11 H11A 109.5
C9 C11 H11B 109.5
H11A C11 H11B 109.5
C9 C11 H11C 109.5
H11A C11 H11C 109.5
H11B C11 H11C 109.5
N2 C12 C14 110.5(2)
N2 C12 C13 112.0(2)
C14 C12 C13 112.1(3)
N2 C12 H12 107.3
C14 C12 H12 107.3
C13 C12 H12 107.3
C12 C13 H13A 109.5
C12 C13 H13B 109.5
H13A C13 H13B 109.5
C12 C13 H13C 109.5
H13A C13 H13C 109.5
H13B C13 H13C 109.5
C12 C14 H14A 109.5
C12 C14 H14B 109.5
H14A C14 H14B 109.5
C12 C14 H14C 109.5
H14A C14 H14C 109.5
H14B C14 H14C 109.5
N3 C15 C17 110.0(2)
N3 C15 C16 111.5(2)
C17 C15 C16 112.6(2)
N3 C15 H15 107.5
C17 C15 H15 107.5
C16 C15 H15 107.5
C15 C16 H16A 109.5
C15 C16 H16B 109.5
H16A C16 H16B 109.5
C15 C16 H16C 109.5
H16A C16 H16C 109.5
H16B C16 H16C 109.5
C15 C17 H17A 109.5
C15 C17 H17B 109.5
H17A C17 H17B 109.5
C15 C17 H17C 109.5
H17A C17 H17C 109.5
H17B C17 H17C 109.5
N4 C18 C20 110.8(2)
N4 C18 C19 110.6(2)
C20 C18 C19 112.4(2)
N4 C18 H18 107.6
C20 C18 H18 107.6
C19 C18 H18 107.6
C18 C19 H19A 109.5
C18 C19 H19B 109.5
H19A C19 H19B 109.5
C18 C19 H19C 109.5
H19A C19 H19C 109.5
H19B C19 H19C 109.5
C18 C20 H20A 109.5
C18 C20 H20B 109.5
H20A C20 H20B 109.5
C18 C20 H20C 109.5
H20A C20 H20C 109.5
H20B C20 H20C 109.5
Si1 C21 H21A 109.5
Si1 C21 H21B 109.5
H21A C21 H21B 109.5
Si1 C21 H21C 109.5
H21A C21 H21C 109.5
H21B C21 H21C 109.5
Si1 C22 H22A 109.5
Si1 C22 H22B 109.5
H22A C22 H22B 109.5
Si1 C22 H22C 109.5
H22A C22 H22C 109.5
H22B C22 H22C 109.5
Si1 C23 H23A 109.5
Si1 C23 H23B 109.5
H23A C23 H23B 109.5
Si1 C23 H23C 109.5
H23A C23 H23C 109.5
H23B C23 H23C 109.5
C25 C24 Si2 123.1(2)
C25 C24 Ni2 68.00(15)
Si2 C24 Ni2 114.94(14)
C25 C24 H24 113.2(16)
Si2 C24 H24 117.6(16)
Ni2 C24 H24 108.8(17)
C24 C25 Ni2 68.99(15)
C24 C25 H24B 117.3(16)
Ni2 C25 H24B 113.7(16)
C24 C25 H24A 119.0(18)
Ni2 C25 H24A 114.2(18)
H24B C25 H24A 115(2)
N5 C26 N6 102.8(2)
N5 C26 Ni2 127.59(17)
N6 C26 Ni2 129.49(18)
N7 C27 N8 102.6(2)
N7 C27 Ni2 128.84(18)
N8 C27 Ni2 128.60(18)
C29 C28 N5 107.0(2)
C29 C28 H28 126.5
N5 C28 H28 126.5
C28 C29 N6 107.1(2)
C28 C29 H29 126.5
N6 C29 H29 126.5
C31 C30 N7 106.8(2)
C31 C30 H30 126.6
N7 C30 H30 126.6
C30 C31 N8 106.7(2)
C30 C31 H31 126.7
N8 C31 H31 126.7
N5 C32 C34 110.9(2)
N5 C32 C33 111.5(2)
C34 C32 C33 112.1(2)
N5 C32 H32 107.4
C34 C32 H32 107.4
C33 C32 H32 107.4
C32 C33 H33A 109.5
C32 C33 H33B 109.5
H33A C33 H33B 109.5
C32 C33 H33C 109.5
H33A C33 H33C 109.5
H33B C33 H33C 109.5
C32 C34 H34A 109.5
C32 C34 H34B 109.5
H34A C34 H34B 109.5
C32 C34 H34C 109.5
H34A C34 H34C 109.5
H34B C34 H34C 109.5
N6 C35 C37 110.6(2)
N6 C35 C36 110.6(2)
C37 C35 C36 111.7(2)
N6 C35 H35 108
C37 C35 H35 108
C36 C35 H35 108
C35 C36 H36A 109.5
C35 C36 H36B 109.5
H36A C36 H36B 109.5
C35 C36 H36C 109.5
H36A C36 H36C 109.5
H36B C36 H36C 109.5
C35 C37 H37A 109.5
C35 C37 H37B 109.5
H37A C37 H37B 109.5
C35 C37 H37C 109.5
H37A C37 H37C 109.5
H37B C37 H37C 109.5
N7 C38 C40 110.2(2)
N7 C38 C39 110.5(2)
C40 C38 C39 112.6(2)
N7 C38 H38 107.8
C40 C38 H38 107.8
C39 C38 H38 107.8
C38 C39 H39A 109.5
C38 C39 H39B 109.5
H39A C39 H39B 109.5
C38 C39 H39C 109.5
H39A C39 H39C 109.5
H39B C39 H39C 109.5
C38 C40 H40A 109.5
C38 C40 H40B 109.5
H40A C40 H40B 109.5
C38 C40 H40C 109.5
H40A C40 H40C 109.5
H40B C40 H40C 109.5
N8 C41 C42 110.6(2)
N8 C41 C43 111.2(2)
C42 C41 C43 111.8(2)
N8 C41 H41 107.7
C42 C41 H41 107.7
C43 C41 H41 107.7
C41 C42 H42A 109.5
C41 C42 H42B 109.5
H42A C42 H42B 109.5
C41 C42 H42C 109.5
H42A C42 H42C 109.5
H42B C42 H42C 109.5
C41 C43 H43A 109.5
C41 C43 H43B 109.5
H43A C43 H43B 109.5
C41 C43 H43C 109.5
H43A C43 H43C 109.5
H43B C43 H43C 109.5
Si2 C44 H44A 109.5
Si2 C44 H44B 109.5
H44A C44 H44B 109.5
Si2 C44 H44C 109.5
H44A C44 H44C 109.5
H44B C44 H44C 109.5
Si2 C45 H45A 109.5
Si2 C45 H45B 109.5
H45A C45 H45B 109.5
Si2 C45 H45C 109.5
H45A C45 H45C 109.5
H45B C45 H45C 109.5
Si2 C46 H46A 109.5
Si2 C46 H46B 109.5
H46A C46 H46B 109.5
Si2 C46 H46C 109.5
H46A C46 H46C 109.5
H46B C46 H46C 109.5
C3 N1 C5 111.3(2)
C3 N1 C9 124.1(2)
C5 N1 C9 124.6(2)
C3 N2 C6 111.6(2)
C3 N2 C12 122.5(2)
C6 N2 C12 125.9(2)
C4 N3 C7 111.6(2)
C4 N3 C15 123.0(2)
C7 N3 C15 125.2(2)
C4 N4 C8 111.9(2)
C4 N4 C18 123.90(19)
C8 N4 C18 124.2(2)
C26 N5 C28 111.7(2)
C26 N5 C32 123.1(2)
C28 N5 C32 125.2(2)
C26 N6 C29 111.4(2)
C26 N6 C35 123.1(2)
C29 N6 C35 125.3(2)
C27 N7 C30 112.0(2)
C27 N7 C38 123.2(2)
C30 N7 C38 124.7(2)
C27 N8 C31 111.9(2)
C27 N8 C41 124.0(2)
C31 N8 C41 124.0(2)
C1 Si1 C22 110.58(12)
C1 Si1 C21 112.55(13)
C22 Si1 C21 108.28(14)
C1 Si1 C23 111.31(13)
C22 Si1 C23 107.28(14)
C21 Si1 C23 106.60(15)
C24 Si2 C46 111.05(14)
C24 Si2 C44 112.18(15)
C46 Si2 C44 107.84(17)
C24 Si2 C45 111.92(15)
C46 Si2 C45 107.17(15)
C44 Si2 C45 106.40(17)

loop_
_geom_bond_atom_site_label_1
_geom_bond_atom_site_label_2
_geom_bond_distance
Ni1 C3 1.889(2)
Ni1 C4 1.902(2)
Ni1 C2 1.939(3)
Ni1 C1 1.960(2)
Ni2 C26 1.898(2)
Ni2 C27 1.898(2)
Ni2 C25 1.946(3)
Ni2 C24 1.959(3)
C1 C2 1.435(3)
C1 Si1 1.828(3)
C1 H1 0.94(3)
C2 H2B 1.00(3)
C2 H2A 0.95(3)
C3 N2 1.364(3)
C3 N1 1.366(3)
C4 N4 1.365(3)
C4 N3 1.369(3)
C5 C6 1.325(4)
C5 N1 1.377(3)
C5 H5 0.93
C6 N2 1.377(3)
C6 H6 0.93
C7 C8 1.327(4)
C7 N3 1.381(3)
C7 H7 0.93
C8 N4 1.380(3)
C8 H8 0.93
C9 N1 1.456(3)
C9 C10 1.507(4)
C9 C11 1.518(4)
C9 H9 0.98
C10 H10A 0.96
C10 H10B 0.96
C10 H10C 0.96
C11 H11A 0.96
C11 H11B 0.96
C11 H11C 0.96
C12 N2 1.457(3)
C12 C14 1.500(4)
C12 C13 1.502(4)
C12 H12 0.98
C13 H13A 0.96
C13 H13B 0.96
C13 H13C 0.96
C14 H14A 0.96
C14 H14B 0.96
C14 H14C 0.96
C15 N3 1.460(3)
C15 C17 1.516(4)
C15 C16 1.518(4)
C15 H15 0.98
C16 H16A 0.96
C16 H16B 0.96
C16 H16C 0.96
C17 H17A 0.96
C17 H17B 0.96
C17 H17C 0.96
C18 N4 1.467(3)
C18 C20 1.513(3)
C18 C19 1.522(3)
C18 H18 0.98
C19 H19A 0.96
C19 H19B 0.96
C19 H19C 0.96
C20 H20A 0.96
C20 H20B 0.96
C20 H20C 0.96
C21 Si1 1.878(3)
C21 H21A 0.96
C21 H21B 0.96
C21 H21C 0.96
C22 Si1 1.867(3)
C22 H22A 0.96
C22 H22B 0.96
C22 H22C 0.96
C23 Si1 1.883(3)
C23 H23A 0.96
C23 H23B 0.96
C23 H23C 0.96
C24 C25 1.432(4)
C24 Si2 1.823(3)
C24 H24 0.93(3)
C25 H24B 1.01(3)
C25 H24A 0.99(3)
C26 N5 1.371(3)
C26 N6 1.372(3)
C27 N7 1.369(3)
C27 N8 1.372(3)
C28 C29 1.334(4)
C28 N5 1.378(3)
C28 H28 0.93
C29 N6 1.381(3)
C29 H29 0.93
C30 C31 1.342(4)
C30 N7 1.380(3)
C30 H30 0.93
C31 N8 1.381(3)
C31 H31 0.93
C32 N5 1.459(3)
C32 C34 1.505(4)
C32 C33 1.523(4)
C32 H32 0.98
C33 H33A 0.96
C33 H33B 0.96
C33 H33C 0.96
C34 H34A 0.96
C34 H34B 0.96
C34 H34C 0.96
C35 N6 1.452(3)
C35 C37 1.511(3)
C35 C36 1.525(4)
C35 H35 0.98
C36 H36A 0.96
C36 H36B 0.96
C36 H36C 0.96
C37 H37A 0.96
C37 H37B 0.96
C37 H37C 0.96
C38 N7 1.462(3)
C38 C40 1.514(4)
C38 C39 1.521(4)
C38 H38 0.98
C39 H39A 0.96
C39 H39B 0.96
C39 H39C 0.96
C40 H40A 0.96
C40 H40B 0.96
C40 H40C 0.96
C41 N8 1.456(3)
C41 C42 1.515(4)
C41 C43 1.521(4)
C41 H41 0.98
C42 H42A 0.96
C42 H42B 0.96
C42 H42C 0.96
C43 H43A 0.96
C43 H43B 0.96
C43 H43C 0.96
C44 Si2 1.875(3)
C44 H44A 0.96
C44 H44B 0.96
C44 H44C 0.96
C45 Si2 1.877(3)
C45 H45A 0.96
C45 H45B 0.96
C45 H45C 0.96
C46 Si2 1.853(3)
C46 H46A 0.96
C46 H46B 0.96
C46 H46C 0.96
